data_4126750
loop_
_publ_author_name
'Wu, Yue'
'Shaker, Sammy'
'Brivio, Federico'
'Murugavel, Ramaswamy'
'Bristowe, Paul D.'
'Cheetham, Anthony K.'

_publ_section_title
;
 [Am]Mn(H2POO)3: A New Family of Hybrid Perovskites Based on the
 Hypophosphite Ligand.
;
_journal_name_full 'Journal of the American Chemical Society'
_journal_paper_doi 10.1021/jacs.7b09417
_journal_year 2017
_chemical_formula_moiety 'H6 Mn O6 P3, C2 H4 N3'
_chemical_formula_sum 'C2 H8 Mn N3 O6 P3'
_chemical_formula_weight 317.96
_chemical_name_systematic 'Triazolium managnese hypophosphite'
_space_group_crystal_system monoclinic
_space_group_IT_number 14
_space_group_name_Hall '-P 2ybc'
_space_group_name_H-M_alt 'P 1 21/c 1'
_symmetry_space_group_name_Hall '-P 2ybc'
_symmetry_space_group_name_H-M 'P 1 21/c 1'
_atom_sites_solution_hydrogens geom
_atom_sites_solution_primary direct
_audit_creation_date 2017-08-17
_audit_creation_method
;
Olex2 1.2
(compiled 2017.08.10 svn.r3458 for OlexSys, GUI svn.r5375)
;
_cell_angle_alpha 90
_cell_angle_beta 98.554(2)
_cell_angle_gamma 90
_cell_formula_units_Z 4
_cell_length_a 9.8034(3)
_cell_length_b 8.5924(2)
_cell_length_c 13.3120(4)
_cell_measurement_reflns_used 2257
_cell_measurement_temperature 298.8(4)
_cell_measurement_theta_max 28.0650
_cell_measurement_theta_min 2.1050
_cell_volume 1108.86(5)
_computing_cell_refinement
;
CrysAlisPro, Agilent Technologies,
Version 1.171.37.34i (release 04-08-2014 CrysAlis171 .NET)
(compiled Aug  4 2014,14:34:23)
;
_computing_data_collection
;
CrysAlisPro, Agilent Technologies,
Version 1.171.37.34i (release 04-08-2014 CrysAlis171 .NET)
(compiled Aug  4 2014,14:34:23)
;
_computing_data_reduction
;
CrysAlisPro, Agilent Technologies,
Version 1.171.37.34i (release 04-08-2014 CrysAlis171 .NET)
(compiled Aug  4 2014,14:34:23)
;
_computing_molecular_graphics 'Olex2 (Dolomanov et al., 2009)'
_computing_publication_material 'Olex2 (Dolomanov et al., 2009)'
_computing_structure_refinement 'ShelXL (Sheldrick, 2015)'
_computing_structure_solution 'ShelXS (Sheldrick, 2008)'
_diffrn_ambient_environment air
_diffrn_ambient_temperature 298.8(4)
_diffrn_detector 'CCD plate'
_diffrn_detector_area_resol_mean 16.1183
_diffrn_detector_type Eos
_diffrn_measured_fraction_theta_full 0.999
_diffrn_measured_fraction_theta_max 0.887
_diffrn_measurement_details
;
#__ type_ start__ end____ width___ exp.time_
  1 omega  -31.00    0.00   1.0000    7.8200
omega____ theta____ kappa____ phi______ frames
    -       26.2638  116.0000  -49.0000 31

#__ type_ start__ end____ width___ exp.time_
  2 omega  -66.00   46.00   1.0000    7.8200
omega____ theta____ kappa____ phi______ frames
    -      -27.2013   57.0000   90.0000 112

#__ type_ start__ end____ width___ exp.time_
  3 omega  -99.00   24.00   1.0000    7.8200
omega____ theta____ kappa____ phi______ frames
    -      -27.2013  -19.0000  120.0000 123
;
_diffrn_measurement_device 'four-circle diffractometer'
_diffrn_measurement_device_type 'Xcalibur, Eos, Gemini ultra'
_diffrn_measurement_method '\w scans'
_diffrn_orient_matrix_UB_11 -0.0607279000
_diffrn_orient_matrix_UB_12 0.0436467000
_diffrn_orient_matrix_UB_13 0.0029390000
_diffrn_orient_matrix_UB_21 0.0080218000
_diffrn_orient_matrix_UB_22 -0.0133040000
_diffrn_orient_matrix_UB_23 0.0531141000
_diffrn_orient_matrix_UB_31 0.0400381000
_diffrn_orient_matrix_UB_32 0.0688128000
_diffrn_orient_matrix_UB_33 0.0084216000
_diffrn_radiation_monochromator graphite
_diffrn_radiation_probe x-ray
_diffrn_radiation_type MoK\a
_diffrn_radiation_wavelength 0.71073
_diffrn_reflns_av_R_equivalents 0.0244
_diffrn_reflns_av_unetI/netI 0.0392
_diffrn_reflns_Laue_measured_fraction_full 0.999
_diffrn_reflns_Laue_measured_fraction_max 0.887
_diffrn_reflns_limit_h_max 8
_diffrn_reflns_limit_h_min -12
_diffrn_reflns_limit_k_max 11
_diffrn_reflns_limit_k_min -10
_diffrn_reflns_limit_l_max 17
_diffrn_reflns_limit_l_min -12
_diffrn_reflns_number 4414
_diffrn_reflns_point_group_measured_fraction_full 0.999
_diffrn_reflns_point_group_measured_fraction_max 0.887
_diffrn_reflns_theta_full 25.242
_diffrn_reflns_theta_max 28.319
_diffrn_reflns_theta_min 2.101
_diffrn_source 'Enhance (Mo) X-ray Source'
_exptl_absorpt_coefficient_mu 1.635
_exptl_absorpt_correction_T_max 1.00000
_exptl_absorpt_correction_T_min 0.98889
_exptl_absorpt_correction_type multi-scan
_exptl_absorpt_process_details
;
CrysAlisPro, Agilent Technologies,
Version 1.171.37.34i (release 04-08-2014 CrysAlis171 .NET)
(compiled Aug  4 2014,14:34:23)
Empirical absorption correction using spherical harmonics,
 implemented in SCALE3 ABSPACK scaling algorithm.
;
_exptl_crystal_colour 'clear colourless'
_exptl_crystal_colour_lustre clear
_exptl_crystal_colour_primary colourless
_exptl_crystal_density_diffrn 1.905
_exptl_crystal_description irregular
_exptl_crystal_F_000 636
_exptl_crystal_size_max 0.359
_exptl_crystal_size_mid 0.251
_exptl_crystal_size_min 0.223
_refine_diff_density_max 0.348
_refine_diff_density_min -0.399
_refine_diff_density_rms 0.074
_refine_ls_extinction_coef 0.0051(5)
_refine_ls_extinction_expression Fc^*^=kFc[1+0.001xFc^2^\l^3^/sin(2\q)]^-1/4^
_refine_ls_extinction_method 'SHELXL-2016/6 (Sheldrick 2016)'
_refine_ls_goodness_of_fit_ref 1.072
_refine_ls_hydrogen_treatment constr
_refine_ls_matrix_type full
_refine_ls_number_parameters 137
_refine_ls_number_reflns 2451
_refine_ls_number_restraints 0
_refine_ls_restrained_S_all 1.072
_refine_ls_R_factor_all 0.0370
_refine_ls_R_factor_gt 0.0305
_refine_ls_shift/su_max 0.000
_refine_ls_shift/su_mean 0.000
_refine_ls_structure_factor_coef Fsqd
_refine_ls_weighting_details 'w=1/[\s^2^(Fo^2^)+(0.0249P)^2^+0.5669P] where P=(Fo^2^+2Fc^2^)/3'
_refine_ls_weighting_scheme calc
_refine_ls_wR_factor_gt 0.0690
_refine_ls_wR_factor_ref 0.0731
_reflns_Friedel_coverage 0.000
_reflns_number_gt 2151
_reflns_number_total 2451
_reflns_threshold_expression 'I > 2\s(I)'
_cod_data_source_file ja7b09417_si_008.cif
_cod_data_source_block ywsms-mntzlhyp_50c_3
_cod_original_cell_volume 1108.87(5)
_cod_database_code 4126750
_shelx_shelxl_version_number 2016/6
_chemical_oxdiff_formula 'Mn P2 O4 C2 N3'
_chemical_oxdiff_usercomment 'Block crystal from Mn-H2PO2-1,2,4-triazole heating at 50 oC overnight'
_shelx_space_group_comment
;
The symmetry employed for this shelxl refinement is uniquely defined
by the following loop, which should always be used as a source of
symmetry information in preference to the above space-group names.
They are only intended as comments.
;
_shelx_estimated_absorpt_t_max 0.712
_shelx_estimated_absorpt_t_min 0.591
_reflns_odcompleteness_completeness 99.92
_reflns_odcompleteness_iscentric 1
_reflns_odcompleteness_theta 26.32
_olex2_refinement_description
;
1. Fixed Uiso
 At 1.2 times of:
  All C(H) groups, All N(H) groups, All P(H,H) groups
2.a Secondary CH2 refined with riding coordinates:
 P3(H3A,H3B), P6(H6A,H6B), P9(H9A,H9B)
2.b Aromatic/amide H refined with riding coordinates:
 N16(H16), N15(H15), C11(H11), C14(H14)
;
_olex2_submission_special_instructions 'No special instructions were received'

loop_
_space_group_symop_operation_xyz
'x, y, z'
'-x, y+1/2, -z+1/2'
'-x, -y, -z'
'x, -y-1/2, z-1/2'

loop_
_atom_site_label
_atom_site_type_symbol
_atom_site_fract_x
_atom_site_fract_y
_atom_site_fract_z
_atom_site_U_iso_or_equiv
_atom_site_adp_type
_atom_site_occupancy
_atom_site_site_symmetry_order
_atom_site_calc_flag
_atom_site_refinement_flags_posn
Mn1 Mn 0.23057(3) 0.69523(4) 0.21270(2) 0.01600(11) Uani 1 1 d .
P3 P -0.07594(6) 0.53346(7) 0.23466(5) 0.02170(16) Uani 1 1 d .
H3A H -0.182223 0.522496 0.152170 0.026 Uiso 1 1 calc R
H3B H -0.089096 0.678418 0.280268 0.026 Uiso 1 1 calc R
P6 P 0.51485(7) 0.48203(8) 0.25628(6) 0.02784(17) Uani 1 1 d .
H6A H 0.577796 0.572871 0.188872 0.033 Uiso 1 1 calc R
H6B H 0.541119 0.553473 0.351718 0.033 Uiso 1 1 calc R
P9 P 0.29452(7) 0.75396(9) 0.47096(5) 0.02714(17) Uani 1 1 d .
H9A H 0.379413 0.631114 0.511084 0.033 Uiso 1 1 calc R
H9B H 0.380625 0.876674 0.451159 0.033 Uiso 1 1 calc R
O5 O 0.36182(17) 0.48435(19) 0.22179(14) 0.0276(4) Uani 1 1 d .
O8 O 0.21147(19) 0.8063(2) 0.55007(13) 0.0326(4) Uani 1 1 d .
O2 O 0.05746(17) 0.5328(2) 0.19377(14) 0.0307(4) Uani 1 1 d .
O4 O -0.09992(18) 0.4098(2) 0.31022(13) 0.0295(4) Uani 1 1 d .
O10 O 0.2143(2) 0.7016(2) 0.37215(14) 0.0381(5) Uani 1 1 d .
O7 O 0.58205(19) 0.3265(2) 0.26394(16) 0.0378(5) Uani 1 1 d .
N16 N 0.2379(2) 0.1838(3) 0.56162(18) 0.0334(5) Uani 1 1 d .
H16 H 0.267053 0.124575 0.612381 0.040 Uiso 1 1 calc R
N15 N 0.1037(2) 0.3088(2) 0.45179(17) 0.0328(5) Uani 1 1 d .
H15 H 0.030735 0.347752 0.416959 0.039 Uiso 1 1 calc R
N13 N 0.3209(3) 0.2611(3) 0.5052(2) 0.0438(6) Uani 1 1 d .
C11 C 0.1087(3) 0.2114(3) 0.5286(2) 0.0347(6) Uani 1 1 d .
H11 H 0.033509 0.169928 0.554494 0.042 Uiso 1 1 calc R
C14 C 0.2351(3) 0.3356(3) 0.4384(2) 0.0411(7) Uani 1 1 d .
H14 H 0.261002 0.399140 0.387999 0.049 Uiso 1 1 calc R

loop_
_atom_site_aniso_label
_atom_site_aniso_U_11
_atom_site_aniso_U_22
_atom_site_aniso_U_33
_atom_site_aniso_U_23
_atom_site_aniso_U_13
_atom_site_aniso_U_12
Mn1 0.01545(19) 0.01822(19) 0.01441(18) -0.00039(13) 0.00246(12) -0.00051(13)
P3 0.0198(3) 0.0208(3) 0.0249(3) 0.0036(3) 0.0049(2) -0.0018(2)
P6 0.0171(3) 0.0238(3) 0.0408(4) -0.0041(3) -0.0015(3) 0.0029(3)
P9 0.0293(4) 0.0352(4) 0.0173(3) -0.0022(3) 0.0046(3) 0.0030(3)
O5 0.0180(9) 0.0261(9) 0.0362(10) -0.0065(8) -0.0039(7) 0.0047(7)
O8 0.0359(11) 0.0459(12) 0.0171(9) -0.0030(8) 0.0073(7) 0.0024(9)
O2 0.0254(9) 0.0335(10) 0.0353(10) -0.0069(8) 0.0115(8) -0.0094(8)
O4 0.0299(10) 0.0308(10) 0.0267(9) 0.0094(8) 0.0003(7) -0.0093(8)
O10 0.0510(13) 0.0468(12) 0.0168(9) -0.0053(8) 0.0057(8) -0.0046(10)
O7 0.0256(10) 0.0289(10) 0.0567(14) 0.0001(9) -0.0006(9) 0.0099(8)
N16 0.0380(13) 0.0296(12) 0.0299(12) 0.0099(10) -0.0040(10) 0.0012(10)
N15 0.0337(13) 0.0317(12) 0.0289(12) -0.0006(10) -0.0090(9) 0.0034(10)
N13 0.0328(14) 0.0481(15) 0.0487(16) 0.0086(13) -0.0002(11) -0.0079(12)
C11 0.0322(15) 0.0431(17) 0.0282(15) 0.0020(12) 0.0029(11) -0.0055(12)
C14 0.0465(19) 0.0375(17) 0.0368(17) 0.0092(14) -0.0018(13) -0.0137(14)

loop_
_atom_type_symbol
_atom_type_description
_atom_type_scat_dispersion_real
_atom_type_scat_dispersion_imag
_atom_type_scat_source
C C 0.0033 0.0016 'International Tables Vol C Tables 4.2.6.8 and 6.1.1.4'
H H 0.0000 0.0000 'International Tables Vol C Tables 4.2.6.8 and 6.1.1.4'
Mn Mn 0.3368 0.7283 'International Tables Vol C Tables 4.2.6.8 and 6.1.1.4'
N N 0.0061 0.0033 'International Tables Vol C Tables 4.2.6.8 and 6.1.1.4'
O O 0.0106 0.0060 'International Tables Vol C Tables 4.2.6.8 and 6.1.1.4'
P P 0.1023 0.0942 'International Tables Vol C Tables 4.2.6.8 and 6.1.1.4'

loop_
_geom_angle_atom_site_label_1
_geom_angle_atom_site_label_2
_geom_angle_atom_site_label_3
_geom_angle
_geom_angle_site_symmetry_1
_geom_angle_site_symmetry_3
O5 Mn1 O4 175.21(7) . 2
O8 Mn1 O5 90.75(7) 4_575 .
O8 Mn1 O2 85.99(7) 4_575 .
O8 Mn1 O4 84.56(7) 4_575 2
O8 Mn1 O10 170.77(7) 4_575 .
O2 Mn1 O5 85.33(6) . .
O2 Mn1 O4 95.26(7) . 2
O10 Mn1 O5 95.44(7) . .
O10 Mn1 O2 87.68(7) . .
O10 Mn1 O4 89.34(7) . 2
O7 Mn1 O5 86.79(7) 2_655 .
O7 Mn1 O8 95.40(8) 2_655 4_575
O7 Mn1 O2 172.01(7) 2_655 .
O7 Mn1 O4 92.70(7) 2_655 2
O7 Mn1 O10 91.80(8) 2_655 .
O2 P3 O4 118.31(11) . .
O7 P6 O5 116.43(11) . .
O8 P9 O10 116.07(12) . .
P6 O5 Mn1 124.97(10) . .
P9 O8 Mn1 137.32(12) . 4_576
P3 O2 Mn1 131.69(11) . .
P3 O4 Mn1 129.27(10) . 2_545
P9 O10 Mn1 140.09(13) . .
P6 O7 Mn1 147.81(12) . 2_645
C11 N16 N13 110.9(2) . .
C11 N15 C14 106.6(2) . .
C14 N13 N16 103.8(2) . .
N16 C11 N15 107.5(2) . .
N13 C14 N15 111.2(3) . .

loop_
_geom_bond_atom_site_label_1
_geom_bond_atom_site_label_2
_geom_bond_distance
_geom_bond_site_symmetry_2
Mn1 O5 2.2152(16) .
Mn1 O8 2.1451(17) 4_575
Mn1 O2 2.1829(17) .
Mn1 O4 2.2397(17) 2
Mn1 O10 2.1529(18) .
Mn1 O7 2.1386(18) 2_655
P3 O2 1.4894(17) .
P3 O4 1.5055(17) .
P6 O5 1.5023(17) .
P6 O7 1.4868(18) .
P9 O8 1.4930(18) .
P9 O10 1.498(2) .
N16 N13 1.360(3) .
N16 C11 1.299(3) .
N15 C11 1.317(3) .
N15 C14 1.346(4) .
N13 C14 1.297(4) .
